data_2209654
loop_
_publ_author_name
'Wang, Zi-Liang'
'Wei, Lin-Heng'
'Li, Ming-Xue'
'Wang, Jing-Ping'

_publ_section_title
;
 Bis(ethylammonium) (--)-(2<i>S</i>,3<i>S</i>)-tartrate monohydrate
;
_journal_coeditor_code SJ2063
_journal_issue 7
_journal_name_full 'Acta Crystallographica Section E'
_journal_page_first o2691
_journal_page_last o2693
_journal_paper_doi 10.1107/S1600536806018435
_journal_volume 62
_journal_year 2006
_chemical_formula_iupac '2C2 H8 N +, C4 H4 O6 -, H2 O'
_chemical_formula_moiety '2C2 H8 N +, C4 H4 O6 -, H2 O'
_chemical_formula_sum 'C8 H22 N2 O7'
_chemical_formula_weight 258.28
_chemical_name_systematic
;
Bis(ethylammonium) tartrate monohydrate
;
_space_group_IT_number 19
_symmetry_cell_setting orthorhombic
_symmetry_space_group_name_Hall 'P 2ac 2ab'
_symmetry_space_group_name_H-M 'P 21 21 21'
_atom_sites_solution_hydrogens geom
_atom_sites_solution_primary direct
_atom_sites_solution_secondary difmap
_audit_creation_method SHELXL-97
_cell_angle_alpha 90.00
_cell_angle_beta 90.00
_cell_angle_gamma 90.00
_cell_formula_units_Z 4
_cell_length_a 6.9983(12)
_cell_length_b 8.0652(14)
_cell_length_c 23.898(4)
_cell_measurement_reflns_used 4903
_cell_measurement_temperature 293(2)
_cell_measurement_theta_max 27.99
_cell_measurement_theta_min 2.67
_cell_volume 1348.9(4)
_computing_cell_refinement 'SAINT (Bruker, 2001)'
_computing_data_collection 'SMART (Bruker, 2001)'
_computing_data_reduction SAINT
_computing_molecular_graphics 'PLATON (Spek, 2003)'
_computing_publication_material PLATON
_computing_structure_refinement 'SHELXL97 (Sheldrick, 1997)'
_computing_structure_solution 'SHELXS97 (Sheldrick, 1997)'
_diffrn_ambient_temperature 293(2)
_diffrn_measured_fraction_theta_full 0.964
_diffrn_measured_fraction_theta_max 0.964
_diffrn_measurement_device_type 'Bruker SMART APEX CCD area-detector'
_diffrn_measurement_method '\w scans'
_diffrn_radiation_monochromator graphite
_diffrn_radiation_source 'fine-focus sealed tube'
_diffrn_radiation_type MoK\a
_diffrn_radiation_wavelength 0.71073
_diffrn_reflns_av_R_equivalents 0.1306
_diffrn_reflns_av_sigmaI/netI 0.0697
_diffrn_reflns_limit_h_max 8
_diffrn_reflns_limit_h_min -9
_diffrn_reflns_limit_k_max 9
_diffrn_reflns_limit_k_min -10
_diffrn_reflns_limit_l_max 31
_diffrn_reflns_limit_l_min -20
_diffrn_reflns_number 8607
_diffrn_reflns_theta_full 28.37
_diffrn_reflns_theta_max 28.37
_diffrn_reflns_theta_min 2.67
_diffrn_standards_number 0
_exptl_absorpt_coefficient_mu 0.110
_exptl_absorpt_correction_T_max 0.968
_exptl_absorpt_correction_T_min 0.957
_exptl_absorpt_correction_type multi-scan
_exptl_absorpt_process_details '(SADABS; Bruker, 2001)'
_exptl_crystal_colour colourless
_exptl_crystal_density_diffrn 1.272
_exptl_crystal_density_method 'not measured'
_exptl_crystal_description block
_exptl_crystal_F_000 560
_exptl_crystal_size_max 0.40
_exptl_crystal_size_mid 0.36
_exptl_crystal_size_min 0.30
_refine_diff_density_max 0.261
_refine_diff_density_min -0.328
_refine_ls_extinction_method none
_refine_ls_goodness_of_fit_ref 1.074
_refine_ls_hydrogen_treatment mixed
_refine_ls_matrix_type full
_refine_ls_number_parameters 194
_refine_ls_number_reflns 1901
_refine_ls_number_restraints 0
_refine_ls_restrained_S_all 1.074
_refine_ls_R_factor_all 0.0464
_refine_ls_R_factor_gt 0.0443
_refine_ls_shift/su_max 0.000
_refine_ls_shift/su_mean 0.000
_refine_ls_structure_factor_coef Fsqd
_refine_ls_weighting_details 'calc w=1/[\s^2^(Fo^2^)+(0.0661P)^2^+0.1016P] where P=(Fo^2^+2Fc^2^)/3'
_refine_ls_weighting_scheme calc
_refine_ls_wR_factor_gt 0.1071
_refine_ls_wR_factor_ref 0.1089
_reflns_number_gt 1774
_reflns_number_total 1901
_reflns_threshold_expression I>2\s(I)
_cod_data_source_file sj2063.cif
_cod_data_source_block I
_cod_database_code 2209654

loop_
_symmetry_equiv_pos_as_xyz
'x, y, z'
'-x+1/2, -y, z+1/2'
'-x, y+1/2, -z+1/2'
'x+1/2, -y+1/2, -z'

loop_
_atom_site_type_symbol
_atom_site_label
_atom_site_fract_x
_atom_site_fract_y
_atom_site_fract_z
_atom_site_U_iso_or_equiv
_atom_site_adp_type
_atom_site_calc_flag
_atom_site_refinement_flags
_atom_site_occupancy
O O1 0.4226(2) 0.3560(2) 0.05325(6) 0.0482(4) Uani d . 1
O O2 0.6920(2) 0.25245(17) 0.08752(5) 0.0380(3) Uani d . 1
O O3 0.5145(2) 0.79907(18) 0.21558(6) 0.0465(4) Uani d . 1
O O4 0.25503(18) 0.64140(16) 0.21327(5) 0.0373(3) Uani d . 1
O O5 0.64211(19) 0.39276(16) 0.18716(5) 0.0336(3) Uani d . 1
H H5 0.594(4) 0.366(3) 0.2142(12) 0.042(6) Uiso d . 1
O O6 0.6368(2) 0.68778(17) 0.11463(6) 0.0390(3) Uani d . 1
H H6 0.728(4) 0.646(3) 0.1299(11) 0.046(7) Uiso d . 1
C C1 0.5435(2) 0.33688(19) 0.09170(7) 0.0307(3) Uani d . 1
C C2 0.4975(2) 0.42471(19) 0.14743(6) 0.0267(3) Uani d . 1
H H2D 0.3767 0.3804 0.1618 0.032 Uiso calc R 1
C C3 0.4738(2) 0.61258(19) 0.13815(6) 0.0275(3) Uani d . 1
H H3A 0.3687 0.6275 0.1115 0.033 Uiso calc R 1
C C4 0.4109(2) 0.69168(19) 0.19374(7) 0.0288(3) Uani d . 1
O O7 0.9782(2) 0.5165(2) 0.14452(7) 0.0505(4) Uani d . 1
H H7A 1.048(5) 0.553(3) 0.1663(12) 0.048(7) Uiso d . 1
H H7B 0.895(5) 0.455(4) 0.1607(13) 0.058(8) Uiso d . 1
N N1 0.7806(2) 0.0300(2) 0.17669(8) 0.0370(4) Uani d . 1
H H1A 0.767(3) 0.075(3) 0.2105(10) 0.034(5) Uiso d . 1
H H1B 0.754(5) 0.094(4) 0.1485(15) 0.074(10) Uiso d . 1
H H1C 0.693(4) -0.050(3) 0.1755(11) 0.046(7) Uiso d . 1
C C5 0.9764(4) -0.0374(3) 0.17126(14) 0.0590(6) Uani d . 1
H H5A 0.9948 -0.1242 0.1988 0.071 Uiso calc R 1
H H5B 0.9912 -0.0864 0.1345 0.071 Uiso calc R 1
C C6 1.1242(4) 0.0914(4) 0.17917(16) 0.0725(8) Uani d . 1
H H6A 1.2486 0.0424 0.1754 0.109 Uiso calc R 1
H H6B 1.1116 0.1390 0.2158 0.109 Uiso calc R 1
H H6C 1.1085 0.1764 0.1514 0.109 Uiso calc R 1
N N2 1.0337(3) 0.3796(2) 0.02856(7) 0.0387(4) Uani d . 1
H H2A 1.010(6) 0.305(3) 0.0049(14) 0.069(9) Uiso d . 1
H H2B 0.958(5) 0.374(3) 0.0547(12) 0.052(7) Uiso d . 1
H H2C 1.144(4) 0.355(3) 0.0412(11) 0.041(6) Uiso d . 1
C C7 1.0106(5) 0.5446(3) 0.00244(12) 0.0637(7) Uani d . 1
H H7C 1.0267 0.6295 0.0308 0.076 Uiso calc R 1
H H7D 1.1098 0.5600 -0.0254 0.076 Uiso calc R 1
C C8 0.8223(6) 0.5649(4) -0.02429(16) 0.0882(11) Uani d . 1
H H8A 0.8137 0.6734 -0.0406 0.132 Uiso calc R 1
H H8B 0.7236 0.5520 0.0033 0.132 Uiso calc R 1
H H8C 0.8067 0.4825 -0.0529 0.132 Uiso calc R 1

loop_
_atom_site_aniso_label
_atom_site_aniso_U_11
_atom_site_aniso_U_22
_atom_site_aniso_U_33
_atom_site_aniso_U_12
_atom_site_aniso_U_13
_atom_site_aniso_U_23
O1 0.0424(7) 0.0624(9) 0.0398(7) 0.0075(7) -0.0115(6) -0.0190(7)
O2 0.0385(7) 0.0395(6) 0.0360(6) 0.0077(6) 0.0040(5) -0.0064(5)
O3 0.0472(8) 0.0488(7) 0.0435(7) -0.0165(7) 0.0085(6) -0.0178(6)
O4 0.0294(6) 0.0444(7) 0.0382(6) -0.0037(6) 0.0049(5) -0.0086(5)
O5 0.0350(6) 0.0403(6) 0.0254(5) 0.0029(5) 0.0006(5) 0.0053(5)
O6 0.0408(7) 0.0361(6) 0.0400(7) -0.0020(6) 0.0112(6) 0.0080(5)
C1 0.0303(7) 0.0299(7) 0.0318(7) -0.0052(7) 0.0014(6) -0.0051(6)
C2 0.0258(6) 0.0274(6) 0.0270(7) -0.0024(6) 0.0030(6) 0.0002(5)
C3 0.0274(7) 0.0287(7) 0.0265(7) 0.0010(6) 0.0009(6) 0.0021(6)
C4 0.0283(7) 0.0281(7) 0.0299(7) 0.0027(6) 0.0004(6) -0.0018(6)
O7 0.0382(8) 0.0631(9) 0.0502(9) -0.0117(8) -0.0039(7) -0.0059(8)
N1 0.0362(8) 0.0307(7) 0.0441(9) -0.0006(7) 0.0044(7) 0.0023(6)
C5 0.0451(12) 0.0401(10) 0.0918(19) 0.0094(10) 0.0093(12) -0.0002(10)
C6 0.0438(12) 0.0645(15) 0.109(2) -0.0054(12) -0.0008(14) 0.0060(16)
N2 0.0352(8) 0.0464(9) 0.0346(8) 0.0038(7) 0.0002(7) -0.0092(7)
C7 0.0845(19) 0.0439(11) 0.0627(15) -0.0095(13) 0.0147(14) -0.0001(9)
C8 0.095(2) 0.081(2) 0.089(2) 0.032(2) 0.014(2) 0.0378(18)

loop_
_atom_type_symbol
_atom_type_description
_atom_type_scat_dispersion_real
_atom_type_scat_dispersion_imag
_atom_type_scat_source
C C 0.0033 0.0000 'International Tables Vol C Tables 4.2.6.8 and 6.1.1.4'
H H 0.0000 0.0000 'International Tables Vol C Tables 4.2.6.8 and 6.1.1.4'
O O 0.0106 0.0000 'International Tables Vol C Tables 4.2.6.8 and 6.1.1.4'
N N 0.0061 0.0000 'International Tables Vol C Tables 4.2.6.8 and 6.1.1.4'

loop_
_geom_angle_atom_site_label_1
_geom_angle_atom_site_label_2
_geom_angle_atom_site_label_3
_geom_angle
C2 O5 H5 108(2)
C3 O6 H6 106.3(19)
O2 C1 O1 124.67(15)
O2 C1 C2 119.61(15)
O1 C1 C2 115.71(15)
O5 C2 C3 110.72(13)
O5 C2 C1 110.32(13)
C3 C2 C1 110.49(13)
O5 C2 H2D 108.4
C3 C2 H2D 108.4
C1 C2 H2D 108.4
O6 C3 C4 113.43(14)
O6 C3 C2 113.18(14)
C4 C3 C2 108.33(12)
O6 C3 H3A 107.2
C4 C3 H3A 107.2
C2 C3 H3A 107.2
O3 C4 O4 125.17(16)
O3 C4 C3 118.97(14)
O4 C4 C3 115.86(14)
H7A O7 H7B 110(3)
C5 N1 H1A 109.2(15)
C5 N1 H1B 111(2)
H1A N1 H1B 116(3)
C5 N1 H1C 111.7(17)
H1A N1 H1C 105(2)
H1B N1 H1C 105(3)
C6 C5 N1 112.3(2)
C6 C5 H5A 109.1
N1 C5 H5A 109.1
C6 C5 H5B 109.1
N1 C5 H5B 109.1
H5A C5 H5B 107.9
C5 C6 H6A 109.5
C5 C6 H6B 109.5
H6A C6 H6B 109.5
C5 C6 H6C 109.5
H6A C6 H6C 109.5
H6B C6 H6C 109.5
C7 N2 H2A 110(2)
C7 N2 H2B 108(2)
H2A N2 H2B 110(3)
C7 N2 H2C 117.1(19)
H2A N2 H2C 104(3)
H2B N2 H2C 107(3)
C8 C7 N2 112.4(3)
C8 C7 H7C 109.1
N2 C7 H7C 109.1
C8 C7 H7D 109.1
N2 C7 H7D 109.1
H7C C7 H7D 107.9
C7 C8 H8A 109.5
C7 C8 H8B 109.5
H8A C8 H8B 109.5
C7 C8 H8C 109.5
H8A C8 H8C 109.5
H8B C8 H8C 109.5

loop_
_geom_bond_atom_site_label_1
_geom_bond_atom_site_label_2
_geom_bond_distance
O1 C1 1.258(2)
O2 C1 1.246(2)
O3 C4 1.244(2)
O4 C4 1.254(2)
O5 C2 1.411(2)
O5 H5 0.76(3)
O6 C3 1.409(2)
O6 H6 0.81(3)
C1 C2 1.543(2)
C2 C3 1.540(2)
C2 H2D 0.9800
C3 C4 1.538(2)
C3 H3A 0.9800
O7 H7A 0.77(3)
O7 H7B 0.86(4)
N1 C5 1.480(3)
N1 H1A 0.89(3)
N1 H1B 0.87(4)
N1 H1C 0.89(3)
C5 C6 1.477(4)
C5 H5A 0.9700
C5 H5B 0.9700
C6 H6A 0.9600
C6 H6B 0.9600
C6 H6C 0.9600
N2 C7 1.479(3)
N2 H2A 0.84(3)
N2 H2B 0.82(3)
N2 H2C 0.85(3)
C7 C8 1.474(6)
C7 H7C 0.9700
C7 H7D 0.9700
C8 H8A 0.9600
C8 H8B 0.9600
C8 H8C 0.9600

loop_
_geom_hbond_atom_site_label_D
_geom_hbond_atom_site_label_H
_geom_hbond_atom_site_label_A
_geom_hbond_site_symmetry_A
_geom_hbond_distance_DH
_geom_hbond_distance_HA
_geom_hbond_distance_DA
_geom_hbond_angle_DHA
N2 H2C O1 1_655 0.85(3) 1.97(3) 2.792(2) 161(3)
N2 H2B O7 . 0.82(3) 2.44(3) 3.008(2) 127(2)
N2 H2B O2 . 0.82(3) 2.25(3) 2.959(2) 146(3)
N2 H2A O2 4 0.84(3) 2.59(3) 3.171(2) 127(3)
N2 H2A O1 4 0.84(3) 2.00(3) 2.835(2) 172(3)
N1 H1C O6 1_545 0.89(3) 2.59(3) 3.291(2) 135(2)
N1 H1C O3 1_545 0.89(3) 1.99(3) 2.793(2) 149(2)
N1 H1B O2 . 0.87(4) 1.99(4) 2.854(2) 176(3)
N1 H1A O4 3_645 0.89(3) 1.90(3) 2.790(2) 172(2)
O7 H7B O5 . 0.86(4) 1.94(4) 2.751(2) 156(3)
O7 H7A O4 1_655 0.77(3) 1.97(3) 2.732(2) 172(3)
O6 H6 O5 . 0.81(3) 2.53(3) 2.9440(19) 113(2)
O6 H6 O7 . 0.81(3) 2.07(3) 2.851(2) 163(3)
O5 H5 O3 3_645 0.76(3) 1.92(3) 2.6786(19) 177(3)

loop_
_cod_related_entry_id
_cod_related_entry_database
_cod_related_entry_code
1 ChemSpider 21179078
